data_7111140
loop_
_publ_author_name
'Armstrong, David R.'
'Feeder, Neil'
'Hopkins, Alexander D.'
'Mays, Martin J.'
'Wood, Jody A.'
'Woods, Anthony D.'
'Wright, Dominic S.'
'Moncrieff, David'

_publ_section_title
;
 Electrophilic ring-opening of [(RP)nAs]&#x2212; anions; a simple route to
 functionalised neutral phosphines of the type [(ButP)(ButRP)2]
;
_journal_issue 24
_journal_name_full 'Chemical Communications'
_journal_page_first 2483
_journal_paper_doi 10.1039/b007553l
_journal_year 2000
_chemical_formula_sum 'C16 H29 O4 P3 W'
_chemical_formula_weight 562.15
_chemical_name_systematic
; 
 ? 
;
_space_group_IT_number 62
_symmetry_cell_setting orthorhombic
_symmetry_space_group_name_Hall '-P 2ac 2n'
_symmetry_space_group_name_H-M 'P n m a'
_atom_sites_solution_hydrogens geom
_atom_sites_solution_primary direct
_atom_sites_solution_secondary difmap
_audit_creation_method SHELXL
_cell_angle_alpha 90.00
_cell_angle_beta 90.00
_cell_angle_gamma 90.00
_cell_formula_units_Z 4
_cell_length_a 17.3386(7)
_cell_length_b 13.7599(5)
_cell_length_c 9.4610(4)
_cell_measurement_temperature 180(2)
_cell_volume 2257.18(16)
_computing_cell_refinement 'HKL Scalepack (Otwinowski & Minor 1997)'
_computing_data_collection 'Collect (Nonius BV, 1997-2000)'
_computing_data_reduction
;
HKL Denzo and Scalepack (Otwinowski & Minor 1997)
;
_computing_structure_refinement 'SHELXL-93 (Sheldrick, 1993)'
_computing_structure_solution teXsan
_diffrn_ambient_temperature 180(2)
_diffrn_detector_area_resol_mean 9
_diffrn_measurement_device '95mm CCD camera on \k-goniostat'
_diffrn_measurement_device_type KappaCCD
_diffrn_measurement_method CCD
_diffrn_radiation_monochromator 'horizonally mounted graphite crystal'
_diffrn_radiation_source 'fine-focus sealed tube'
_diffrn_radiation_type MoK\a
_diffrn_radiation_wavelength 0.71069
_diffrn_reflns_av_R_equivalents 0.0817
_diffrn_reflns_av_sigmaI/netI 0.0396
_diffrn_reflns_limit_h_max 20
_diffrn_reflns_limit_h_min -19
_diffrn_reflns_limit_k_max 15
_diffrn_reflns_limit_k_min -16
_diffrn_reflns_limit_l_max 9
_diffrn_reflns_limit_l_min -11
_diffrn_reflns_number 21678
_diffrn_reflns_theta_max 25.01
_diffrn_reflns_theta_min 2.35
_exptl_absorpt_coefficient_mu 5.345
_exptl_absorpt_correction_T_max 0.930
_exptl_absorpt_correction_T_min 1.156
_exptl_absorpt_correction_type multi-scan
_exptl_absorpt_process_details
;
multi-scan from symmetry-related measurements (Blessing 1995)
;
_exptl_crystal_density_diffrn 1.654
_exptl_crystal_F_000 1104
_exptl_crystal_size_max 0.09
_exptl_crystal_size_mid 0.07
_exptl_crystal_size_min 0.03
_refine_diff_density_max 0.903
_refine_diff_density_min -1.675
_refine_diff_density_rms 0.114
_refine_ls_extinction_coef 0.0011(2)
_refine_ls_extinction_expression Fc^*^=kFc[1+0.001xFc^2^\l^3^/sin(2\q)]^-1/4^
_refine_ls_extinction_method SHELXL
_refine_ls_goodness_of_fit_all 1.076
_refine_ls_goodness_of_fit_obs 1.108
_refine_ls_matrix_type full
_refine_ls_number_parameters 135
_refine_ls_number_reflns 2080
_refine_ls_number_restraints 3
_refine_ls_restrained_S_all 1.100
_refine_ls_restrained_S_obs 1.107
_refine_ls_R_factor_all 0.0436
_refine_ls_R_factor_obs 0.0267
_refine_ls_shift/esd_max -0.001
_refine_ls_shift/esd_mean 0.000
_refine_ls_structure_factor_coef Fsqd
_refine_ls_weighting_details 'w=1/[\s^2^(Fo^2^)+(0.0363P)^2^+1.2068P] where P=(Fo^2^+2Fc^2^)/3'
_refine_ls_weighting_scheme calc
_refine_ls_wR_factor_all 0.0664
_refine_ls_wR_factor_obs 0.0616
_reflns_number_observed 1790
_reflns_number_total 2087
_reflns_observed_criterion >2sigma(I)
_cod_data_source_file b007553lsup1.cif
_cod_data_source_block dw9958
_cod_depositor_comments
;
The following automatic conversions were performed:

'_symmetry_cell_setting' value 'Orthorhombic' changed to
'orthorhombic' according to
/home/saulius/struct/CIF-dictionaries/cif_core.dic dictionary named
'cif_core.dic' version 2.4.2 from
2011-04-26.

'_exptl_absorpt_correction_type' value 'multiscan'
changed to 'multi-scan' according to
/home/saulius/struct/CIF-dictionaries/cif_core.dic dictionary named
'cif_core.dic' version 2.4.2 from 2011-04-26.

Automatic conversion script
Id: cif_fix_values 1891 2012-01-12 08:04:46Z andrius 

The following automatic conversions were performed:

'_refine_ls_weighting_scheme' value 'calc
w=1/[\s^2^(Fo^2^)+(0.0363P)^2^+1.2068P] where P=(Fo^2^+2Fc^2^)/3' was
changed to 'calc'. New tag '_refine_ls_weighting_details' was
created. The value of the new tag was set to
'w=1/[\s^2^(Fo^2^)+(0.0363P)^2^+1.2068P] where P=(Fo^2^+2Fc^2^)/3'.

Automatic conversion script
Id: cif_fix_values 3143 2015-03-26 13:38:13Z robertas 
;
_cod_original_cell_volume 2257.2(2)
_cod_original_sg_symbol_H-M Pnma
_cod_database_code 7111140

loop_
_symmetry_equiv_pos_as_xyz
'x, y, z'
'x+1/2, -y+1/2, -z+1/2'
'-x, y+1/2, -z'
'-x+1/2, -y, z+1/2'
'-x, -y, -z'
'-x-1/2, y-1/2, z-1/2'
'x, -y-1/2, z'
'x-1/2, y, -z-1/2'

loop_
_atom_site_aniso_label
_atom_site_aniso_U_11
_atom_site_aniso_U_22
_atom_site_aniso_U_33
_atom_site_aniso_U_23
_atom_site_aniso_U_13
_atom_site_aniso_U_12
W1 0.0331(2) 0.0329(2) 0.0216(2) 0.000 0.00233(10) 0.000
P1 0.0298(5) 0.0263(5) 0.0257(6) 0.0000(4) 0.0014(4) 0.0002(4)
P2 0.0314(7) 0.0296(7) 0.0249(8) 0.000 -0.0029(6) 0.000
O1 0.039(3) 0.063(3) 0.066(4) 0.000 0.017(2) 0.000
C1 0.044(4) 0.031(3) 0.027(3) 0.000 0.004(3) 0.000
O2 0.090(3) 0.068(2) 0.057(2) 0.032(2) 0.016(2) 0.025(2)
C2 0.048(3) 0.050(3) 0.038(3) 0.002(2) 0.009(2) 0.014(2)
O3 0.036(3) 0.084(4) 0.061(3) 0.000 -0.010(2) 0.000
C3 0.045(4) 0.042(3) 0.029(3) 0.000 -0.002(3) 0.000
C4 0.039(2) 0.031(2) 0.037(2) 0.003(2) -0.001(2) -0.006(2)
C5 0.077(3) 0.044(3) 0.049(3) -0.006(2) 0.003(3) -0.025(3)
C6 0.035(2) 0.052(3) 0.061(3) 0.011(2) 0.006(2) -0.009(2)
C7 0.060(3) 0.045(3) 0.046(3) 0.016(2) -0.003(3) -0.010(2)
C8 0.029(3) 0.035(3) 0.036(3) 0.000 -0.008(3) 0.000
C9 0.045(3) 0.063(3) 0.052(3) 0.015(2) -0.015(2) 0.000(2)
C10 0.031(3) 0.050(4) 0.044(5) 0.000 -0.002(3) 0.000

loop_
_atom_site_label
_atom_site_type_symbol
_atom_site_fract_x
_atom_site_fract_y
_atom_site_fract_z
_atom_site_U_iso_or_equiv
_atom_site_thermal_displace_type
_atom_site_occupancy
_atom_site_calc_flag
_atom_site_refinement_flags
W1 W 0.597473(12) 0.2500 0.60409(2) 0.02918(13) Uani 1 d S
P1 P 0.58152(6) 0.35853(8) 0.39264(11) 0.0273(2) Uani 1 d .
H1 H 0.5194(22) 0.4064(27) 0.3830(35) 0.033 Uiso 1 d .
P2 P 0.57283(8) 0.2500 0.2205(2) 0.0286(3) Uani 1 d S
O1 O 0.4175(3) 0.2500 0.6659(6) 0.0560(13) Uani 1 d S
C1 C 0.4818(4) 0.2500 0.6386(6) 0.0343(13) Uani 1 d S
O2 O 0.6108(2) 0.0805(3) 0.8255(4) 0.0717(11) Uani 1 d .
C2 C 0.6053(2) 0.1431(3) 0.7451(5) 0.0452(11) Uani 1 d .
O3 O 0.7801(3) 0.2500 0.6155(5) 0.0603(14) Uani 1 d S
C3 C 0.7138(4) 0.2500 0.6036(6) 0.0387(14) Uani 1 d S
C4 C 0.6516(2) 0.4528(3) 0.3325(5) 0.0356(9) Uani 1 d .
C5 C 0.6576(3) 0.5263(3) 0.4530(5) 0.0567(13) Uani 1 d .
H5A H 0.6927(16) 0.5788(13) 0.4256(15) 0.085 Uiso 1 calc R
H5B H 0.6775(19) 0.4939(7) 0.5377(11) 0.085 Uiso 1 calc R
H5C H 0.6064(5) 0.5533(18) 0.4730(25) 0.085 Uiso 1 calc R
C6 C 0.7301(2) 0.4049(3) 0.3053(5) 0.0497(12) Uani 1 d .
H6A H 0.7681(5) 0.4549(4) 0.2812(33) 0.075 Uiso 1 calc R
H6B H 0.7255(5) 0.3588(17) 0.2268(23) 0.075 Uiso 1 calc R
H6C H 0.7468(9) 0.3703(19) 0.3906(12) 0.075 Uiso 1 calc R
C7 C 0.6237(3) 0.5019(3) 0.1984(5) 0.0501(11) Uani 1 d .
H7A H 0.6611(9) 0.5513(16) 0.1692(19) 0.075 Uiso 1 calc R
H7B H 0.5736(9) 0.5327(19) 0.2161(10) 0.075 Uiso 1 calc R
H7C H 0.6182(17) 0.4533(5) 0.1234(10) 0.075 Uiso 1 calc R
C8 C 0.4683(3) 0.2500 0.1611(6) 0.0335(13) Uani 1 d S
C9 C 0.4583(3) 0.3408(4) 0.0688(5) 0.0533(13) Uani 1 d .
H9A H 0.4070(8) 0.3401(12) 0.0254(28) 0.080 Uiso 1 calc R
H9B H 0.4978(12) 0.3411(12) -0.0054(21) 0.080 Uiso 1 calc R
H9C H 0.4638(18) 0.3990(4) 0.1275(8) 0.080 Uiso 1 calc R
C10 C 0.4089(3) 0.2500 0.2786(8) 0.042(2) Uani 1 d SD
H10A H 0.3606(27) 0.2500 0.2372(63) 0.063 Uiso 1 d SD
H10B H 0.4138(23) 0.1958(31) 0.3347(53) 0.063 Uiso 1 d D

loop_
_atom_type_symbol
_atom_type_description
_atom_type_scat_dispersion_real
_atom_type_scat_dispersion_imag
_atom_type_scat_source
C C 0.0033 0.0016 'International Tables Vol C Tables 4.2.6.8 and 6.1.1.4'
H H 0.0000 0.0000 'International Tables Vol C Tables 4.2.6.8 and 6.1.1.4'
O O 0.0106 0.0060 'International Tables Vol C Tables 4.2.6.8 and 6.1.1.4'
P P 0.1023 0.0942 'International Tables Vol C Tables 4.2.6.8 and 6.1.1.4'
W W -0.8490 6.8722 'International Tables Vol C Tables 4.2.6.8 and 6.1.1.4'

loop_
_geom_angle_atom_site_label_1
_geom_angle_atom_site_label_2
_geom_angle_atom_site_label_3
_geom_angle
_geom_angle_site_symmetry_1
_geom_angle_site_symmetry_3
C2 W1 C2 95.3(3) 7_565 .
C2 W1 C3 86.2(2) 7_565 .
C2 W1 C3 86.2(2) . .
C2 W1 C1 87.7(2) 7_565 .
C2 W1 C1 87.7(2) . .
C3 W1 C1 170.9(2) . .
C2 W1 P1 168.75(14) 7_565 7_565
C2 W1 P1 95.87(14) . 7_565
C3 W1 P1 96.21(13) . 7_565
C1 W1 P1 91.10(13) . 7_565
C2 W1 P1 95.87(14) 7_565 .
C2 W1 P1 168.75(14) . .
C3 W1 P1 96.21(13) . .
C1 W1 P1 91.10(13) . .
P1 W1 P1 72.96(5) 7_565 .
C4 P1 P2 106.76(14) . .
C4 P1 W1 125.77(13) . .
P2 P1 W1 101.09(5) . .
C8 P2 P1 106.42(15) . .
C8 P2 P1 106.42(14) . 7_565
P1 P2 P1 84.78(7) . 7_565
O1 C1 W1 176.2(5) . .
O2 C2 W1 178.9(4) . .
O3 C3 W1 174.2(5) . .
C7 C4 C5 110.6(4) . .
C7 C4 C6 109.6(4) . .
C5 C4 C6 110.4(4) . .
C7 C4 P1 110.9(3) . .
C5 C4 P1 106.0(3) . .
C6 C4 P1 109.3(3) . .
C10 C8 C9 109.9(3) . 7_565
C10 C8 C9 109.9(3) . .
C9 C8 C9 109.1(5) 7_565 .
C10 C8 P2 115.6(4) . .
C9 C8 P2 106.0(3) 7_565 .
C9 C8 P2 106.0(3) . .

loop_
_geom_bond_atom_site_label_1
_geom_bond_atom_site_label_2
_geom_bond_distance
_geom_bond_site_symmetry_2
W1 C2 1.990(5) 7_565
W1 C2 1.990(5) .
W1 C3 2.017(7) .
W1 C1 2.032(6) .
W1 P1 2.5117(11) 7_565
W1 P1 2.5117(11) .
P1 C4 1.866(4) .
P1 P2 2.2151(15) .
P2 C8 1.897(5) .
P2 P1 2.2151(15) 7_565
O1 C1 1.145(7) .
O2 C2 1.153(6) .
O3 C3 1.155(8) .
C4 C7 1.516(6) .
C4 C5 1.528(6) .
C4 C6 1.534(5) .
C8 C10 1.515(8) .
C8 C9 1.533(6) 7_565
C8 C9 1.533(6) .
